data_1563385
loop_
_publ_author_name
'Cui, Feng-Yun'
'Ma, Xiao-Yu'
'Li, Cong'
'Dong, Tao'
'Gao, Yuan-Zhe'
'Han, Zhan-Gang'
'Chi, Ying-Nan'
'Hu, Chang-Wen'

_publ_section_title
;
 Two new organic--inorganic hybrid compounds based on metal--pyrazine
 coordination polymers and Keggin polyoxometalates: effect of metal ions
 on thestructure
;
_journal_issue 12
_journal_name_full 'Journal of Solid State Chemistry'
_journal_page_first 2925
_journal_page_last 2931
_journal_paper_doi 10.1016/j.jssc.2010.09.034
_journal_volume 183
_journal_year 2010
_chemical_formula_sum 'C24 H24 Cl Cu5 N12 O40 Si W12'
_chemical_formula_weight 3707.92
_space_group_IT_number 2
_space_group_name_Hall '-P 1'
_space_group_name_H-M_alt 'P -1'
_symmetry_cell_setting triclinic
_symmetry_space_group_name_H-M 'P -1'
_atom_sites_solution_hydrogens geom
_atom_sites_solution_primary direct
_atom_sites_solution_secondary difmap
_audit_creation_method SHELXL-97
_cell_angle_alpha 89.218(8)
_cell_angle_beta 76.358(8)
_cell_angle_gamma 67.393(4)
_cell_formula_units_Z 2
_cell_length_a 11.71520(10)
_cell_length_b 13.5922(5)
_cell_length_c 20.6532(7)
_cell_measurement_reflns_used 7439
_cell_measurement_temperature 293(2)
_cell_measurement_theta_max 27.926
_cell_measurement_theta_min 2.225
_cell_volume 2939.5(2)
_computing_cell_refinement 'Bruker SMART'
_computing_data_collection 'Bruker SMART'
_computing_data_reduction 'Bruker SAINT'
_computing_molecular_graphics 'Bruker SHELXTL'
_computing_publication_material 'Bruker SHELXTL'
_computing_structure_refinement 'SHELXL-97 (Sheldrick, 1997)'
_computing_structure_solution 'SHELXS-97 (Sheldrick, 1990)'
_diffrn_ambient_temperature 293(2)
_diffrn_measured_fraction_theta_full 0.950
_diffrn_measured_fraction_theta_max 0.950
_diffrn_measurement_device_type 'CCD area detector'
_diffrn_measurement_method 'phi and omega scans'
_diffrn_radiation_monochromator graphite
_diffrn_radiation_source 'fine-focus sealed tube'
_diffrn_radiation_type MoK\a
_diffrn_radiation_wavelength 0.71073
_diffrn_reflns_av_R_equivalents 0.0963
_diffrn_reflns_av_sigmaI/netI 0.1380
_diffrn_reflns_limit_h_max 13
_diffrn_reflns_limit_h_min -13
_diffrn_reflns_limit_k_max 16
_diffrn_reflns_limit_k_min -16
_diffrn_reflns_limit_l_max 24
_diffrn_reflns_limit_l_min -24
_diffrn_reflns_number 18576
_diffrn_reflns_theta_full 25.01
_diffrn_reflns_theta_max 25.01
_diffrn_reflns_theta_min 2.50
_exptl_absorpt_coefficient_mu 25.305
_exptl_absorpt_correction_T_max 0.2367
_exptl_absorpt_correction_T_min 0.1512
_exptl_absorpt_correction_type multi-scan
_exptl_absorpt_process_details sadabs
_exptl_crystal_colour red
_exptl_crystal_density_diffrn 4.189
_exptl_crystal_density_method 'not measured'
_exptl_crystal_description sheet
_exptl_crystal_F_000 3272
_exptl_crystal_size_max 0.12
_exptl_crystal_size_mid 0.10
_exptl_crystal_size_min 0.08
_refine_diff_density_max 5.358
_refine_diff_density_min -3.409
_refine_diff_density_rms 0.624
_refine_ls_extinction_coef 0.00070(8)
_refine_ls_extinction_expression Fc^*^=kFc[1+0.001xFc^2^\l^3^/sin(2\q)]^-1/4^
_refine_ls_extinction_method SHELXL
_refine_ls_goodness_of_fit_ref 1.156
_refine_ls_hydrogen_treatment constr
_refine_ls_matrix_type full
_refine_ls_number_parameters 896
_refine_ls_number_reflns 9844
_refine_ls_number_restraints 0
_refine_ls_restrained_S_all 1.156
_refine_ls_R_factor_all 0.1269
_refine_ls_R_factor_gt 0.1072
_refine_ls_shift/su_max 0.001
_refine_ls_shift/su_mean 0.000
_refine_ls_structure_factor_coef Fsqd
_refine_ls_weighting_details 'calc w=1/[\s^2^(Fo^2^)+(0.1061P)^2^+124.5563P] where P=(Fo^2^+2Fc^2^)/3'
_refine_ls_weighting_scheme calc
_refine_ls_wR_factor_gt 0.2602
_refine_ls_wR_factor_ref 0.2775
_reflns_number_gt 7439
_reflns_number_total 9844
_reflns_threshold_expression >2sigma(I)
_cod_data_source_file JSSC-2010-183-2925.cif
_cod_data_source_block compound1
_cod_original_cell_volume 2939.48(15)
_cod_original_sg_symbol_H-M P-1
_cod_database_code 1563385

loop_
_symmetry_equiv_pos_as_xyz
'x, y, z'
'-x, -y, -z'

loop_
_atom_site_label
_atom_site_type_symbol
_atom_site_fract_x
_atom_site_fract_y
_atom_site_fract_z
_atom_site_U_iso_or_equiv
_atom_site_adp_type
_atom_site_occupancy
_atom_site_symmetry_multiplicity
_atom_site_calc_flag
_atom_site_refinement_flags
_atom_site_disorder_assembly
_atom_site_disorder_group
W1 W 0.1082(2) 0.40015(17) 0.33000(9) 0.0471(6) Uani 1 1 d . . .
W2 W 0.30685(16) 0.47070(17) 0.40770(8) 0.0426(5) Uani 1 1 d . . .
W3 W 0.19911(16) 0.56974(16) 0.57719(9) 0.0429(5) Uani 1 1 d . . .
W4 W -0.13411(17) 0.65929(14) 0.37920(9) 0.0378(4) Uani 1 1 d . . .
W5 W 0.24147(17) 0.24186(14) 0.45129(9) 0.0368(5) Uani 1 1 d . . .
W6 W 0.06627(15) 0.72903(14) 0.45620(8) 0.0327(4) Uani 1 1 d . . .
W7 W 0.79562(16) 0.96724(15) 0.91006(8) 0.0386(5) Uani 1 1 d . . .
W8 W 1.00212(18) 0.74245(13) 0.97159(9) 0.0379(5) Uani 1 1 d . . .
W9 W 1.26285(15) 1.05951(15) 0.91699(9) 0.0388(5) Uani 1 1 d . . .
W10 W 1.25645(15) 0.80819(13) 0.88267(8) 0.0331(4) Uani 1 1 d . . .
W11 W 0.78163(15) 1.22624(13) 0.94485(8) 0.0306(4) Uani 1 1 d . . .
W12 W 1.04830(16) 1.04132(13) 0.82793(8) 0.0315(4) Uani 1 1 d . . .
Cu1 Cu 0.6836(6) 0.9392(5) 0.7634(3) 0.0588(17) Uani 1 1 d . . .
Cu2 Cu 0.2929(5) 0.8511(5) 0.6089(3) 0.0487(14) Uani 1 1 d . . .
Cu3 Cu 0.4901(5) 0.6838(5) 0.2804(3) 0.0455(13) Uani 1 1 d . . .
Cu4 Cu 0.1295(5) 0.4794(5) 0.1549(3) 0.0511(15) Uani 1 1 d . . .
Cu5 Cu 0.5243(6) 0.1916(5) -0.1282(3) 0.0539(15) Uani 1 1 d . . .
Si1 Si 0.0000 0.5000 0.5000 0.034(4) Uani 1 2 d S . .
Si2 Si 1.0000 1.0000 1.0000 0.030(3) Uani 1 2 d S . .
Cl1 Cl 0.6161(10) 0.1418(9) -0.2314(5) 0.041(2) Uani 1 1 d . . .
N1 N 0.541(4) 0.919(3) 0.7401(18) 0.049(10) Uani 1 1 d . . .
N2 N 0.389(3) 0.880(3) 0.6715(17) 0.044(9) Uani 1 1 d . . .
N3 N 0.373(3) 0.803(3) 0.5148(17) 0.046(9) Uani 1 1 d . . .
N4 N 0.446(3) 0.736(3) 0.3803(19) 0.047(9) Uani 1 1 d . . .
N5 N 0.381(3) 0.621(3) 0.2477(17) 0.043(9) Uani 1 1 d . . .
N6 N 0.230(3) 0.542(3) 0.1926(18) 0.046(9) Uani 1 1 d . . .
N7 N 0.251(4) 0.386(3) 0.0762(19) 0.046(9) Uani 1 1 d . . .
N8 N 0.422(4) 0.269(3) -0.0472(19) 0.050(10) Uani 1 1 d . . .
N9 N 0.864(4) 0.893(3) 0.716(2) 0.052(10) Uani 1 1 d . . .
N10 N 0.121(3) 0.858(3) 0.6488(17) 0.043(9) Uani 1 1 d . . .
N11 N 0.677(3) 0.623(3) 0.2312(17) 0.039(8) Uani 1 1 d . . .
N12 N -0.060(3) 0.540(3) 0.1791(18) 0.047(9) Uani 1 1 d . . .
O1 O -0.046(5) 0.508(5) 0.424(3) 0.042(14) Uani 0.50 1 d P . .
O2 O 0.099(5) 0.560(5) 0.487(3) 0.041(14) Uani 0.50 1 d P . .
O1' O 0.128(5) 0.414(5) 0.443(3) 0.042(14) Uani 0.50 1 d P . .
O2' O -0.046(5) 0.618(5) 0.475(3) 0.041(14) Uani 0.50 1 d P . .
O3 O 0.135(3) 0.682(3) 0.5351(15) 0.054(8) Uani 1 1 d . . .
O4 O 0.149(3) 0.361(3) 0.2501(14) 0.046(8) Uani 1 1 d . . .
O5 O -0.036(3) 0.368(3) 0.3580(15) 0.053(8) Uani 1 1 d . . .
O6 O 0.218(3) 0.621(3) 0.4069(15) 0.050(8) Uani 1 1 d . . .
O7 O 0.245(3) 0.441(3) 0.3347(14) 0.048(8) Uani 1 1 d . . .
O8 O 0.005(3) 0.542(3) 0.3229(15) 0.051(8) Uani 1 1 d . . .
O9 O -0.248(3) 0.742(2) 0.4601(14) 0.045(7) Uani 1 1 d . . .
O10 O 0.290(3) 0.606(3) 0.6155(15) 0.047(8) Uani 1 1 d . . .
O11 O 0.346(3) 0.326(3) 0.4278(14) 0.047(8) Uani 1 1 d . . .
O12 O 0.320(3) 0.499(3) 0.4961(15) 0.052(8) Uani 1 1 d . . .
O13 O -0.013(3) 0.715(3) 0.3889(15) 0.048(8) Uani 1 1 d . . .
O14 O 0.348(3) 0.122(3) 0.4300(16) 0.058(9) Uani 1 1 d . . .
O15 O 0.451(3) 0.454(2) 0.3603(13) 0.041(7) Uani 1 1 d . . .
O16 O -0.199(3) 0.733(3) 0.3236(16) 0.062(9) Uani 1 1 d . . .
O17 O 0.194(3) 0.273(2) 0.3714(14) 0.044(7) Uani 1 1 d . . .
O18 O -0.098(3) 0.794(3) 0.5182(14) 0.043(7) Uani 1 1 d . . .
O19 O -0.222(3) 0.568(3) 0.3948(16) 0.053(8) Uani 1 1 d . . .
O20 O 0.091(3) 0.842(3) 0.4324(16) 0.057(9) Uani 1 1 d . . .
O21 O 1.087(5) 1.075(5) 1.007(3) 0.039(13) Uani 0.50 1 d P . .
O22 O 1.065(5) 0.958(4) 1.055(3) 0.036(13) Uani 0.50 1 d P . .
O21' O 0.902(5) 1.127(4) 1.017(3) 0.035(13) Uani 0.50 1 d P . .
O22' O 0.900(5) 1.020(4) 1.072(3) 0.036(13) Uani 0.50 1 d P . .
O23 O 0.855(3) 0.799(3) 1.0444(16) 0.060(9) Uani 1 1 d . . .
O24 O 1.112(3) 0.710(2) 1.0261(14) 0.045(7) Uani 1 1 d . . .
O25 O 0.683(3) 1.332(3) 0.9196(18) 0.065(10) Uani 1 1 d . . .
O26 O 0.699(3) 0.948(2) 0.8675(14) 0.043(7) Uani 1 1 d . . .
O27 O 1.299(3) 1.031(3) 1.0005(15) 0.055(9) Uani 1 1 d . . .
O28 O 0.899(3) 0.822(3) 0.9148(15) 0.054(8) Uani 1 1 d . . .
O29 O 0.724(3) 1.117(2) 0.9240(15) 0.046(7) Uani 1 1 d . . .
O30 O 1.002(3) 0.624(2) 0.9558(14) 0.041(7) Uani 1 1 d . . .
O31 O 0.918(3) 0.983(2) 0.8395(15) 0.046(7) Uani 1 1 d . . .
O32 O 1.162(3) 0.898(2) 0.8270(15) 0.043(7) Uani 1 1 d . . .
O33 O 1.149(3) 0.734(2) 0.8988(14) 0.044(7) Uani 1 1 d . . .
O34 O 1.381(3) 0.717(2) 0.8285(15) 0.055(9) Uani 1 1 d . . .
O35 O 1.381(3) 1.091(2) 0.8797(14) 0.041(7) Uani 1 1 d . . .
O36 O 1.324(3) 0.914(2) 0.8921(14) 0.043(7) Uani 1 1 d . . .
O37 O 1.297(3) 0.763(2) 0.9637(14) 0.045(7) Uani 1 1 d . . .
O38 O 1.060(3) 1.064(2) 0.7481(14) 0.045(7) Uani 1 1 d . . .
O39 O 1.163(3) 1.090(2) 0.8544(15) 0.045(7) Uani 1 1 d . . .
O40 O 0.911(3) 1.179(2) 0.8634(14) 0.044(7) Uani 1 1 d . . .
C1 C 0.539(4) 0.823(4) 0.739(2) 0.045(11) Uani 1 1 d . . .
H1 H 0.5841 0.7718 0.7640 0.054 Uiso 1 1 calc R . .
C2 C 0.464(4) 0.794(4) 0.698(2) 0.047(12) Uani 1 1 d . . .
H2 H 0.4686 0.7251 0.6915 0.056 Uiso 1 1 calc R . .
C3 C 0.384(4) 0.973(4) 0.683(2) 0.051(12) Uani 1 1 d . . .
H3 H 0.3236 1.0300 0.6689 0.061 Uiso 1 1 calc R . .
C4 C 0.461(5) 0.997(4) 0.715(2) 0.053(12) Uani 1 1 d . . .
H4 H 0.4571 1.0666 0.7193 0.064 Uiso 1 1 calc R . .
C5 C 0.439(4) 0.699(4) 0.487(2) 0.047(11) Uani 1 1 d . . .
H5 H 0.4560 0.6435 0.5149 0.057 Uiso 1 1 calc R . .
C6 C 0.479(4) 0.675(4) 0.419(2) 0.051(12) Uani 1 1 d . . .
H6 H 0.5353 0.6052 0.4034 0.061 Uiso 1 1 calc R . .
C7 C 0.394(4) 0.837(4) 0.397(2) 0.050(12) Uani 1 1 d . . .
H7 H 0.3831 0.8850 0.3641 0.060 Uiso 1 1 calc R . .
C8 C 0.349(4) 0.880(4) 0.470(2) 0.051(12) Uani 1 1 d . . .
H8 H 0.3092 0.9529 0.4839 0.061 Uiso 1 1 calc R . .
C9 C 0.254(4) 0.673(4) 0.257(2) 0.044(11) Uani 1 1 d . . .
H9 H 0.2120 0.7372 0.2838 0.053 Uiso 1 1 calc R . .
C10 C 0.186(4) 0.634(4) 0.227(2) 0.048(11) Uani 1 1 d . . .
H10 H 0.1006 0.6769 0.2315 0.057 Uiso 1 1 calc R . .
C11 C 0.428(4) 0.522(4) 0.217(2) 0.046(11) Uani 1 1 d . . .
H11 H 0.5114 0.4770 0.2167 0.056 Uiso 1 1 calc R . .
C12 C 0.362(4) 0.486(4) 0.188(2) 0.047(11) Uani 1 1 d . . .
H12 H 0.4042 0.4208 0.1623 0.057 Uiso 1 1 calc R . .
C13 C 0.322(4) 0.290(4) 0.070(2) 0.051(12) Uani 1 1 d . . .
H13 H 0.3132 0.2567 0.1099 0.061 Uiso 1 1 calc R . .
C14 C 0.413(4) 0.222(4) 0.017(2) 0.049(12) Uani 1 1 d . . .
H14 H 0.4645 0.1519 0.0211 0.059 Uiso 1 1 calc R . .
C15 C 0.351(5) 0.376(4) -0.043(2) 0.054(12) Uani 1 1 d . . .
H15 H 0.3622 0.4135 -0.0806 0.065 Uiso 1 1 calc R . .
C16 C 0.250(5) 0.436(4) 0.022(2) 0.054(12) Uani 1 1 d . . .
H16 H 0.1907 0.5054 0.0227 0.065 Uiso 1 1 calc R . .
C17 C 0.958(4) 0.833(4) 0.734(2) 0.047(11) Uani 1 1 d . . .
H17 H 0.9438 0.7973 0.7722 0.056 Uiso 1 1 calc R . .
C18 C 0.893(5) 0.938(4) 0.660(3) 0.058(13) Uani 1 1 d . . .
H18 H 0.8263 0.9863 0.6441 0.069 Uiso 1 1 calc R . .
C19 C 0.023(5) 0.916(4) 0.623(2) 0.057(13) Uani 1 1 d . . .
H19 H 0.0387 0.9421 0.5811 0.069 Uiso 1 1 calc R . .
C20 C 0.091(4) 0.813(4) 0.700(2) 0.043(11) Uani 1 1 d . . .
H20 H 0.1562 0.7647 0.7161 0.051 Uiso 1 1 calc R . .
C21 C 0.734(4) 0.679(4) 0.200(2) 0.041(10) Uani 1 1 d . . .
H21 H 0.6843 0.7492 0.1954 0.049 Uiso 1 1 calc R . .
C22 C 0.747(4) 0.521(4) 0.238(2) 0.037(10) Uani 1 1 d . . .
H22 H 0.7064 0.4804 0.2616 0.045 Uiso 1 1 calc R . .
C23 C -0.129(4) 0.477(4) 0.213(2) 0.045(11) Uani 1 1 d . . .
H23 H -0.0850 0.4050 0.2177 0.054 Uiso 1 1 calc R . .
C24 C -0.130(4) 0.640(4) 0.172(2) 0.047(11) Uani 1 1 d . . .
H24 H -0.0926 0.6841 0.1493 0.056 Uiso 1 1 calc R . .

loop_
_atom_site_aniso_label
_atom_site_aniso_U_11
_atom_site_aniso_U_22
_atom_site_aniso_U_33
_atom_site_aniso_U_23
_atom_site_aniso_U_13
_atom_site_aniso_U_12
W1 0.0660(13) 0.0652(13) 0.0233(9) -0.0107(9) 0.0041(9) -0.0483(12)
W2 0.0301(9) 0.0813(15) 0.0276(9) 0.0073(9) -0.0065(7) -0.0345(10)
W3 0.0266(9) 0.0632(12) 0.0423(11) -0.0196(9) -0.0028(8) -0.0238(9)
W4 0.0397(10) 0.0410(10) 0.0311(10) 0.0040(8) -0.0033(8) -0.0173(8)
W5 0.0423(10) 0.0387(10) 0.0333(10) 0.0038(8) -0.0127(8) -0.0183(8)
W6 0.0343(9) 0.0381(9) 0.0305(9) 0.0030(7) -0.0070(7) -0.0201(8)
W7 0.0324(9) 0.0557(12) 0.0284(9) -0.0045(8) -0.0119(7) -0.0152(8)
W8 0.0577(11) 0.0244(9) 0.0291(9) 0.0007(7) -0.0050(8) -0.0167(8)
W9 0.0283(9) 0.0466(11) 0.0387(10) 0.0162(9) 0.0016(7) -0.0181(8)
W10 0.0295(9) 0.0323(9) 0.0332(10) -0.0055(7) 0.0023(7) -0.0131(7)
W11 0.0318(9) 0.0286(9) 0.0357(9) 0.0079(7) -0.0119(7) -0.0145(7)
W12 0.0418(9) 0.0425(10) 0.0194(8) 0.0058(7) -0.0064(7) -0.0271(8)
Cu1 0.047(3) 0.073(4) 0.063(4) -0.016(3) -0.009(3) -0.032(3)
Cu2 0.047(3) 0.071(4) 0.032(3) -0.008(3) -0.006(2) -0.029(3)
Cu3 0.039(3) 0.056(4) 0.037(3) -0.005(3) -0.004(2) -0.017(3)
Cu4 0.037(3) 0.061(4) 0.050(4) -0.011(3) -0.008(3) -0.016(3)
Cu5 0.054(4) 0.057(4) 0.037(3) -0.004(3) -0.006(3) -0.010(3)
Si1 0.032(8) 0.052(10) 0.028(9) -0.001(7) -0.007(7) -0.028(8)
Si2 0.036(8) 0.030(8) 0.030(9) 0.005(7) -0.007(7) -0.020(7)
Cl1 0.047(6) 0.048(6) 0.031(5) 0.011(5) -0.008(5) -0.023(5)
N1 0.04(2) 0.07(3) 0.04(2) -0.01(2) -0.003(18) -0.03(2)
N2 0.04(2) 0.06(3) 0.03(2) -0.010(19) -0.006(17) -0.03(2)
N3 0.04(2) 0.07(3) 0.03(2) -0.006(19) -0.006(17) -0.02(2)
N4 0.04(2) 0.06(3) 0.04(2) -0.01(2) -0.003(18) -0.02(2)
N5 0.04(2) 0.06(2) 0.03(2) -0.006(18) -0.007(17) -0.023(19)
N6 0.05(2) 0.06(2) 0.04(2) -0.005(19) -0.007(17) -0.02(2)
N7 0.04(2) 0.05(3) 0.04(2) -0.003(19) -0.010(18) -0.02(2)
N8 0.05(2) 0.06(3) 0.04(2) 0.00(2) -0.003(18) -0.02(2)
N9 0.05(2) 0.06(3) 0.05(3) -0.01(2) -0.01(2) -0.03(2)
N10 0.04(2) 0.07(3) 0.03(2) -0.006(19) -0.011(16) -0.025(19)
N11 0.030(18) 0.05(2) 0.04(2) -0.009(17) -0.009(16) -0.021(18)
N12 0.04(2) 0.06(3) 0.04(2) -0.013(19) -0.007(18) -0.02(2)
O1 0.04(3) 0.06(4) 0.03(3) 0.00(3) 0.00(3) -0.03(3)
O2 0.04(3) 0.06(4) 0.03(3) -0.01(3) -0.01(3) -0.03(3)
O1' 0.04(3) 0.06(4) 0.03(3) 0.00(3) -0.01(3) -0.03(3)
O2' 0.04(3) 0.06(4) 0.03(3) 0.00(3) 0.00(3) -0.03(3)
O3 0.045(19) 0.07(2) 0.038(18) 0.001(17) -0.001(15) -0.016(17)
O4 0.045(17) 0.06(2) 0.029(16) -0.008(15) -0.015(13) -0.017(16)
O5 0.050(19) 0.06(2) 0.044(19) -0.006(17) 0.007(15) -0.027(17)
O6 0.043(18) 0.07(2) 0.034(17) -0.002(16) -0.003(14) -0.016(17)
O7 0.048(18) 0.06(2) 0.037(18) -0.005(16) -0.006(14) -0.026(17)
O8 0.046(18) 0.06(2) 0.042(19) -0.004(16) 0.003(15) -0.025(17)
O9 0.040(17) 0.06(2) 0.034(17) 0.001(15) -0.001(13) -0.022(15)
O10 0.045(18) 0.06(2) 0.045(18) 0.014(16) -0.013(15) -0.024(16)
O11 0.049(18) 0.06(2) 0.036(17) 0.001(16) -0.011(14) -0.028(17)
O12 0.046(18) 0.07(2) 0.035(17) -0.005(16) -0.004(14) -0.018(17)
O13 0.043(18) 0.06(2) 0.038(18) -0.008(16) -0.002(14) -0.022(16)
O14 0.06(2) 0.07(2) 0.05(2) -0.026(18) 0.000(16) -0.030(18)
O15 0.033(15) 0.06(2) 0.031(16) -0.006(14) 0.006(12) -0.032(15)
O16 0.046(19) 0.09(3) 0.05(2) 0.000(19) -0.002(16) -0.024(19)
O17 0.045(17) 0.06(2) 0.035(17) 0.001(15) -0.006(14) -0.035(16)
O18 0.037(16) 0.06(2) 0.033(17) 0.000(15) -0.007(13) -0.023(15)
O19 0.048(19) 0.06(2) 0.044(19) -0.007(16) 0.009(15) -0.023(17)
O20 0.05(2) 0.07(2) 0.05(2) -0.011(18) 0.002(16) -0.038(19)
O21 0.04(3) 0.04(3) 0.03(3) 0.01(3) 0.00(3) -0.01(3)
O22 0.04(3) 0.04(3) 0.03(3) 0.01(3) -0.01(2) -0.01(3)
O21' 0.04(3) 0.04(3) 0.03(3) 0.02(3) -0.01(2) -0.01(3)
O22' 0.04(3) 0.04(3) 0.03(3) 0.01(3) -0.01(2) -0.02(3)
O23 0.06(2) 0.05(2) 0.041(19) 0.014(16) 0.003(16) 0.002(17)
O24 0.045(17) 0.048(19) 0.035(17) 0.006(14) 0.002(14) -0.017(15)
O25 0.027(16) 0.07(2) 0.08(2) 0.02(2) 0.012(16) -0.007(16)
O26 0.042(17) 0.055(19) 0.039(17) -0.005(15) -0.008(14) -0.025(15)
O27 0.05(2) 0.05(2) 0.040(18) 0.019(16) -0.001(15) -0.001(16)
O28 0.051(19) 0.05(2) 0.042(19) 0.004(16) 0.003(15) -0.008(16)
O29 0.039(17) 0.048(19) 0.041(18) 0.008(15) 0.008(14) -0.019(15)
O30 0.051(18) 0.037(17) 0.037(17) 0.010(14) 0.000(14) -0.025(15)
O31 0.044(17) 0.052(19) 0.042(18) -0.010(15) -0.003(14) -0.023(15)
O32 0.044(17) 0.045(18) 0.042(18) 0.000(14) -0.006(14) -0.022(15)
O33 0.046(18) 0.049(19) 0.035(17) -0.003(14) 0.001(14) -0.022(15)
O34 0.050(19) 0.038(18) 0.043(19) -0.034(15) 0.016(15) 0.003(15)
O35 0.050(17) 0.046(17) 0.047(18) 0.019(14) -0.006(14) -0.045(15)
O36 0.046(17) 0.045(18) 0.039(18) 0.007(14) -0.008(14) -0.020(15)
O37 0.047(18) 0.048(19) 0.036(17) 0.003(15) -0.002(14) -0.021(15)
O38 0.07(2) 0.038(17) 0.029(16) 0.013(13) -0.008(14) -0.021(16)
O39 0.044(17) 0.043(18) 0.043(18) 0.010(15) -0.006(14) -0.015(15)
O40 0.042(17) 0.050(19) 0.039(18) -0.001(15) -0.003(14) -0.021(15)
C1 0.04(3) 0.06(3) 0.04(3) -0.01(2) -0.01(2) -0.03(2)
C2 0.05(3) 0.06(3) 0.03(2) -0.01(2) 0.00(2) -0.03(3)
C3 0.05(3) 0.07(3) 0.04(3) -0.01(2) -0.01(2) -0.02(3)
C4 0.05(3) 0.07(3) 0.04(3) -0.01(3) 0.00(2) -0.03(3)
C5 0.04(3) 0.06(3) 0.04(3) 0.00(2) 0.00(2) -0.02(2)
C6 0.04(3) 0.06(3) 0.04(3) 0.00(3) 0.00(2) -0.02(2)
C7 0.04(3) 0.07(3) 0.04(3) 0.00(2) 0.00(2) -0.02(3)
C8 0.04(3) 0.07(3) 0.04(3) 0.00(2) 0.00(2) -0.02(2)
C9 0.04(3) 0.05(3) 0.04(3) 0.00(2) -0.01(2) -0.02(2)
C10 0.04(3) 0.06(3) 0.04(3) -0.01(2) -0.01(2) -0.02(2)
C11 0.04(3) 0.06(3) 0.04(3) 0.00(2) 0.00(2) -0.02(2)
C12 0.05(3) 0.06(3) 0.04(3) 0.00(2) 0.00(2) -0.02(2)
C13 0.05(3) 0.05(3) 0.04(3) 0.00(2) -0.01(2) -0.01(3)
C14 0.05(3) 0.05(3) 0.04(3) 0.01(2) -0.01(2) -0.02(2)
C15 0.05(3) 0.06(3) 0.04(3) 0.01(2) -0.01(2) -0.01(3)
C16 0.05(3) 0.06(3) 0.04(3) 0.00(3) 0.00(2) -0.01(3)
C17 0.04(3) 0.05(3) 0.04(3) 0.00(2) 0.00(2) -0.03(2)
C18 0.05(3) 0.07(4) 0.05(3) 0.00(3) -0.01(2) -0.02(3)
C19 0.05(3) 0.07(4) 0.04(3) 0.00(3) 0.00(2) -0.01(3)
C20 0.03(2) 0.06(3) 0.03(2) 0.00(2) -0.008(19) -0.02(2)
C21 0.03(2) 0.05(3) 0.04(2) 0.00(2) -0.011(19) -0.01(2)
C22 0.02(2) 0.05(3) 0.04(2) 0.00(2) -0.009(18) -0.02(2)
C23 0.04(3) 0.06(3) 0.04(3) -0.01(2) 0.00(2) -0.02(2)
C24 0.04(3) 0.06(3) 0.04(3) 0.00(2) -0.01(2) -0.02(2)

loop_
_atom_type_symbol
_atom_type_description
_atom_type_scat_dispersion_real
_atom_type_scat_dispersion_imag
_atom_type_scat_source
C C 0.0033 0.0016 'International Tables Vol C Tables 4.2.6.8 and 6.1.1.4'
H H 0.0000 0.0000 'International Tables Vol C Tables 4.2.6.8 and 6.1.1.4'
N N 0.0061 0.0033 'International Tables Vol C Tables 4.2.6.8 and 6.1.1.4'
O O 0.0106 0.0060 'International Tables Vol C Tables 4.2.6.8 and 6.1.1.4'
W W -0.8490 6.8722 'International Tables Vol C Tables 4.2.6.8 and 6.1.1.4'
Si Si 0.0817 0.0704 'International Tables Vol C Tables 4.2.6.8 and 6.1.1.4'
Cu Cu 0.3201 1.2651 'International Tables Vol C Tables 4.2.6.8 and 6.1.1.4'
Cl Cl 0.1484 0.1585 'International Tables Vol C Tables 4.2.6.8 and 6.1.1.4'

loop_
_geom_angle_atom_site_label_1
_geom_angle_atom_site_label_2
_geom_angle_atom_site_label_3
_geom_angle
_geom_angle_site_symmetry_1
_geom_angle_site_symmetry_3
O4 W1 O5 100.0(14) . .
O4 W1 O8 96.4(14) . .
O5 W1 O8 90.5(14) . .
O4 W1 O7 100.0(13) . .
O5 W1 O7 159.7(13) . .
O8 W1 O7 90.5(13) . .
O4 W1 O17 104.6(14) . .
O5 W1 O17 85.6(13) . .
O8 W1 O17 158.9(13) . .
O7 W1 O17 86.2(12) . .
O4 W1 O1 149.4(17) . .
O5 W1 O1 65.1(15) . .
O8 W1 O1 59.1(17) . .
O7 W1 O1 98.4(15) . .
O17 W1 O1 100.8(17) . .
O4 W1 O1' 159.1(17) . .
O5 W1 O1' 92.6(16) . .
O8 W1 O1' 100.1(17) . .
O7 W1 O1' 67.3(15) . .
O17 W1 O1' 59.5(17) . .
O1 W1 O1' 51(2) . .
O15 W2 O11 97.5(14) . .
O15 W2 O6 100.5(14) . .
O11 W2 O6 161.9(13) . .
O15 W2 O12 102.5(13) . .
O11 W2 O12 87.0(13) . .
O6 W2 O12 87.5(13) . .
O15 W2 O7 95.0(12) . .
O11 W2 O7 88.2(13) . .
O6 W2 O7 91.9(13) . .
O12 W2 O7 162.2(13) . .
O15 W2 O2 158.1(16) . .
O11 W2 O2 100.7(17) . .
O6 W2 O2 61.3(16) . .
O12 W2 O2 66.7(15) . .
O7 W2 O2 97.5(14) . .
O15 W2 O1' 151.7(16) . .
O11 W2 O1' 62.5(17) . .
O6 W2 O1' 101.1(17) . .
O12 W2 O1' 96.4(15) . .
O7 W2 O1' 66.3(15) . .
O2 W2 O1' 50.0(19) . .
O10 W3 O3 101.8(15) . .
O10 W3 O19 103.1(14) . 2_566
O3 W3 O19 155.1(15) . 2_566
O10 W3 O12 100.9(14) . .
O3 W3 O12 89.8(14) . .
O19 W3 O12 86.4(14) 2_566 .
O10 W3 O5 100.0(14) . 2_566
O3 W3 O5 83.5(14) . 2_566
O19 W3 O5 91.3(13) 2_566 2_566
O12 W3 O5 159.0(13) . 2_566
O10 W3 O1 152.1(16) . 2_566
O3 W3 O1 98.2(18) . 2_566
O19 W3 O1 58.2(17) 2_566 2_566
O12 W3 O1 98.5(17) . 2_566
O5 W3 O1 63.0(16) 2_566 2_566
O10 W3 O2 156.1(16) . .
O3 W3 O2 59.2(18) . .
O19 W3 O2 96.8(17) 2_566 .
O12 W3 O2 67.1(16) . .
O5 W3 O2 92.5(16) 2_566 .
O1 W3 O2 51.6(19) 2_566 .
O16 W4 O19 101.4(16) . .
O16 W4 O13 102.2(15) . .
O19 W4 O13 156.4(14) . .
O16 W4 O9 100.1(15) . .
O19 W4 O9 87.1(12) . .
O13 W4 O9 89.4(12) . .
O16 W4 O8 101.5(15) . .
O19 W4 O8 87.0(13) . .
O13 W4 O8 87.7(13) . .
O9 W4 O8 158.3(13) . .
O16 W4 O1 155.4(19) . .
O19 W4 O1 62.5(16) . .
O13 W4 O1 94.9(16) . .
O9 W4 O1 97.6(17) . .
O8 W4 O1 61.3(17) . .
O16 W4 O2' 157.8(19) . .
O19 W4 O2' 95.7(17) . .
O13 W4 O2' 61.7(16) . .
O9 W4 O2' 66.5(16) . .
O8 W4 O2' 93.3(17) . .
O1 W4 O2' 47(2) . .
O14 W5 O17 99.7(15) . .
O14 W5 O9 100.1(15) . 2_566
O17 W5 O9 160.2(14) . 2_566
O14 W5 O18 97.7(14) . 2_566
O17 W5 O18 88.5(11) . 2_566
O9 W5 O18 89.4(12) 2_566 2_566
O14 W5 O11 100.9(15) . .
O17 W5 O11 88.0(12) . .
O9 W5 O11 87.8(12) 2_566 .
O18 W5 O11 161.4(14) 2_566 .
O14 W5 O1' 159.1(19) . .
O17 W5 O1' 64.4(16) . .
O9 W5 O1' 96.2(17) 2_566 .
O18 W5 O1' 95.5(16) 2_566 .
O11 W5 O1' 66.6(16) . .
O14 W5 O2' 154.4(18) . 2_566
O17 W5 O2' 96.9(16) . 2_566
O9 W5 O2' 64.8(15) 2_566 2_566
O18 W5 O2' 63.3(15) 2_566 2_566
O11 W5 O2' 99.1(15) . 2_566
O1' W5 O2' 46.3(19) . 2_566
O20 W6 O6 101.3(15) . .
O20 W6 O13 98.2(14) . .
O6 W6 O13 88.3(13) . .
O20 W6 O18 99.2(14) . .
O6 W6 O18 159.4(14) . .
O13 W6 O18 90.2(12) . .
O20 W6 O3 108.9(15) . .
O6 W6 O3 85.6(13) . .
O13 W6 O3 152.9(14) . .
O18 W6 O3 86.4(12) . .
O20 W6 O2 162.1(17) . .
O6 W6 O2 65.2(17) . .
O13 W6 O2 93.3(16) . .
O18 W6 O2 94.4(17) . .
O3 W6 O2 60.2(16) . .
O20 W6 O2' 155.6(18) . .
O6 W6 O2' 94.2(18) . .
O13 W6 O2' 63.3(17) . .
O18 W6 O2' 66.9(17) . .
O3 W6 O2' 90.8(17) . .
O2 W6 O2' 42.1(19) . .
O26 W7 O31 99.9(13) . .
O26 W7 O29 100.3(14) . .
O31 W7 O29 86.5(13) . .
O26 W7 O28 98.2(14) . .
O31 W7 O28 92.7(13) . .
O29 W7 O28 161.3(14) . .
O26 W7 O27 99.9(14) . 2_777
O31 W7 O27 159.7(14) . 2_777
O29 W7 O27 86.0(13) . 2_777
O28 W7 O27 88.5(13) . 2_777
O26 W7 O21 152.8(16) . 2_777
O31 W7 O21 99.4(16) . 2_777
O29 W7 O21 99.8(17) . 2_777
O28 W7 O21 61.9(17) . 2_777
O27 W7 O21 63.5(16) 2_777 2_777
O26 W7 O22 160.3(16) . 2_777
O31 W7 O22 66.0(15) . 2_777
O29 W7 O22 66.3(16) . 2_777
O28 W7 O22 96.3(16) . 2_777
O27 W7 O22 93.7(16) 2_777 2_777
O21 W7 O22 46.9(18) 2_777 2_777
O30 W8 O24 101.0(14) . .
O30 W8 O23 100.5(15) . .
O24 W8 O23 93.0(14) . .
O30 W8 O28 99.0(14) . .
O24 W8 O28 159.5(14) . .
O23 W8 O28 87.9(13) . .
O30 W8 O33 98.7(13) . .
O24 W8 O33 86.3(12) . .
O23 W8 O33 160.6(14) . .
O28 W8 O33 86.1(13) . .
O30 W8 O21 155.4(17) . 2_777
O24 W8 O21 98.8(17) . 2_777
O23 W8 O21 63.9(17) . 2_777
O28 W8 O21 63.3(17) . 2_777
O33 W8 O21 97.0(16) . 2_777
O30 W8 O21' 155.9(16) . 2_777
O24 W8 O21' 63.7(15) . 2_777
O23 W8 O21' 98.9(17) . 2_777
O28 W8 O21' 95.9(15) . 2_777
O33 W8 O21' 63.5(15) . 2_777
O21 W8 O21' 48.4(18) 2_777 2_777
O35 W9 O36 103.1(14) . .
O35 W9 O27 100.5(14) . .
O36 W9 O27 90.6(13) . .
O35 W9 O39 102.2(13) . .
O36 W9 O39 90.4(13) . .
O27 W9 O39 156.4(13) . .
O35 W9 O23 97.5(15) . 2_777
O36 W9 O23 159.3(14) . 2_777
O27 W9 O23 88.2(14) . 2_777
O39 W9 O23 82.6(14) . 2_777
O35 W9 O21 153.0(17) . .
O36 W9 O21 99.2(16) . .
O27 W9 O21 63.9(16) . .
O39 W9 O21 92.7(16) . .
O23 W9 O21 61.9(17) 2_777 .
O35 W9 O22' 157.1(16) . 2_777
O36 W9 O22' 63.3(15) . 2_777
O27 W9 O22' 98.0(16) . 2_777
O39 W9 O22' 61.7(15) . 2_777
O23 W9 O22' 96.3(17) 2_777 2_777
O21 W9 O22' 49.4(19) . 2_777
O34 W10 O33 98.7(15) . .
O34 W10 O37 100.3(15) . .
O33 W10 O37 86.8(12) . .
O34 W10 O32 103.4(15) . .
O33 W10 O32 91.9(12) . .
O37 W10 O32 156.2(13) . .
O34 W10 O36 100.5(14) . .
O33 W10 O36 160.4(12) . .
O37 W10 O36 85.7(12) . .
O32 W10 O36 87.8(12) . .
O34 W10 O21' 156.2(17) . 2_777
O33 W10 O21' 67.7(15) . 2_777
O37 W10 O21' 60.9(15) . 2_777
O32 W10 O21' 96.7(15) . 2_777
O36 W10 O21' 92.8(16) . 2_777
O34 W10 O22' 157.8(17) . 2_777
O33 W10 O22' 97.5(16) . 2_777
O37 W10 O22' 95.7(15) . 2_777
O32 W10 O22' 60.8(15) . 2_777
O36 W10 O22' 65.3(15) . 2_777
O21' W10 O22' 45.9(17) 2_777 2_777
O25 W11 O37 102.4(15) . 2_777
O25 W11 O40 98.0(15) . .
O37 W11 O40 159.0(13) 2_777 .
O25 W11 O29 101.8(16) . .
O37 W11 O29 92.5(12) 2_777 .
O40 W11 O29 88.1(12) . .
O25 W11 O24 99.3(16) . 2_777
O37 W11 O24 85.1(12) 2_777 2_777
O40 W11 O24 86.8(12) . 2_777
O29 W11 O24 158.8(13) . 2_777
O25 W11 O21' 156.3(19) . .
O37 W11 O21' 60.7(16) 2_777 .
O40 W11 O21' 98.4(16) . .
O29 W11 O21' 95.7(16) . .
O24 W11 O21' 64.8(15) 2_777 .
O25 W11 O22 160.3(18) . 2_777
O37 W11 O22 93.5(16) 2_777 2_777
O40 W11 O22 67.7(15) . 2_777
O29 W11 O22 65.6(15) . 2_777
O24 W11 O22 93.5(15) 2_777 2_777
O21' W11 O22 43.3(18) . 2_777
O38 W12 O32 104.9(14) . .
O38 W12 O39 105.4(13) . .
O32 W12 O39 90.1(12) . .
O38 W12 O31 98.1(14) . .
O32 W12 O31 85.1(12) . .
O39 W12 O31 156.4(12) . .
O38 W12 O40 96.0(14) . .
O32 W12 O40 158.5(13) . .
O39 W12 O40 89.0(12) . .
O31 W12 O40 87.2(12) . .
O38 W12 O22' 162.1(17) . 2_777
O32 W12 O22' 61.6(16) . 2_777
O39 W12 O22' 65.0(15) . 2_777
O31 W12 O22' 92.6(16) . 2_777
O40 W12 O22' 98.9(16) . 2_777
O38 W12 O22 155.6(16) . 2_777
O32 W12 O22 91.6(15) . 2_777
O39 W12 O22 92.1(15) . 2_777
O31 W12 O22 65.0(15) . 2_777
O40 W12 O22 67.0(15) . 2_777
O22' W12 O22 42.2(18) 2_777 2_777
N9 Cu1 N1 132.0(15) . .
N9 Cu1 O26 99.5(14) . .
N1 Cu1 O26 122.8(13) . .
N9 Cu1 Cl1 100.1(13) . 1_566
N1 Cu1 Cl1 103.1(13) . 1_566
O26 Cu1 Cl1 87.3(8) . 1_566
N3 Cu2 N10 120.2(14) . .
N3 Cu2 N2 122.4(14) . .
N10 Cu2 N2 117.1(14) . .
N5 Cu3 N11 115.3(14) . .
N5 Cu3 N4 120.0(14) . .
N11 Cu3 N4 116.9(13) . .
N5 Cu3 Cl1 90.1(11) . 2_665
N11 Cu3 Cl1 107.0(11) . 2_665
N4 Cu3 Cl1 101.0(13) . 2_665
N7 Cu4 N6 105.0(15) . .
N7 Cu4 N12 129.7(14) . .
N6 Cu4 N12 122.7(15) . .
N8 Cu5 Cl1 164.8(13) . .
O2' Si1 O2' 180.000(10) . 2_566
O2' Si1 O2 62(3) . .
O2' Si1 O2 118(3) 2_566 .
O2' Si1 O2 118(3) . 2_566
O2' Si1 O2 62(3) 2_566 2_566
O2 Si1 O2 180.000(4) . 2_566
O2' Si1 O1' 69(3) . 2_566
O2' Si1 O1' 111(3) 2_566 2_566
O2 Si1 O1' 103(3) . 2_566
O2 Si1 O1' 77(3) 2_566 2_566
O2' Si1 O1' 111(3) . .
O2' Si1 O1' 69(3) 2_566 .
O2 Si1 O1' 77(3) . .
O2 Si1 O1' 103(3) 2_566 .
O1' Si1 O1' 180(3) 2_566 .
O2' Si1 O1 66(3) . .
O2' Si1 O1 114(3) 2_566 .
O2 Si1 O1 103(3) . .
O2 Si1 O1 77(3) 2_566 .
O1' Si1 O1 106(3) 2_566 .
O1' Si1 O1 74(3) . .
O2' Si1 O1 114(3) . 2_566
O2' Si1 O1 66(3) 2_566 2_566
O2 Si1 O1 77(3) . 2_566
O2 Si1 O1 103(3) 2_566 2_566
O1' Si1 O1 74(3) 2_566 2_566
O1' Si1 O1 106(3) . 2_566
O1 Si1 O1 180.000(9) . 2_566
O22 Si2 O22 180.000(18) 2_777 .
O22 Si2 O22' 112(3) 2_777 .
O22 Si2 O22' 68(3) . .
O22 Si2 O22' 68(3) 2_777 2_777
O22 Si2 O22' 112(3) . 2_777
O22' Si2 O22' 180.000(13) . 2_777
O22 Si2 O21' 68(3) 2_777 .
O22 Si2 O21' 112(3) . .
O22' Si2 O21' 68(3) . .
O22' Si2 O21' 112(3) 2_777 .
O22 Si2 O21' 112(3) 2_777 2_777
O22 Si2 O21' 68(3) . 2_777
O22' Si2 O21' 112(3) . 2_777
O22' Si2 O21' 68(3) 2_777 2_777
O21' Si2 O21' 180.000(16) . 2_777
O22 Si2 O21 73(3) 2_777 2_777
O22 Si2 O21 107(3) . 2_777
O22' Si2 O21 75(3) . 2_777
O22' Si2 O21 105(3) 2_777 2_777
O21' Si2 O21 109(3) . 2_777
O21' Si2 O21 71(3) 2_777 2_777
O22 Si2 O21 107(3) 2_777 .
O22 Si2 O21 73(3) . .
O22' Si2 O21 105(3) . .
O22' Si2 O21 75(3) 2_777 .
O21' Si2 O21 71(3) . .
O21' Si2 O21 109(3) 2_777 .
O21 Si2 O21 180(4) 2_777 .
Cu5 Cl1 Cu3 98.8(5) . 2_665
Cu5 Cl1 Cu1 103.3(4) . 1_544
Cu3 Cl1 Cu1 147.9(5) 2_665 1_544
C4 N1 C1 121(4) . .
C4 N1 Cu1 119(3) . .
C1 N1 Cu1 120(3) . .
C3 N2 C2 121(4) . .
C3 N2 Cu2 122(3) . .
C2 N2 Cu2 117(3) . .
C8 N3 C5 116(4) . .
C8 N3 Cu2 116(3) . .
C5 N3 Cu2 127(3) . .
C6 N4 C7 121(5) . .
C6 N4 Cu3 120(4) . .
C7 N4 Cu3 118(3) . .
C11 N5 C9 114(4) . .
C11 N5 Cu3 123(3) . .
C9 N5 Cu3 123(3) . .
C10 N6 C12 111(4) . .
C10 N6 Cu4 127(3) . .
C12 N6 Cu4 122(3) . .
C13 N7 C16 117(4) . .
C13 N7 Cu4 131(4) . .
C16 N7 Cu4 112(3) . .
C15 N8 C14 115(4) . .
C15 N8 Cu5 122(3) . .
C14 N8 Cu5 124(3) . .
C17 N9 C18 114(4) . .
C17 N9 Cu1 128(4) . .
C18 N9 Cu1 118(3) . .
C20 N10 C19 115(4) . .
C20 N10 Cu2 125(3) . .
C19 N10 Cu2 120(3) . .
C21 N11 C22 118(4) . .
C21 N11 Cu3 124(3) . .
C22 N11 Cu3 118(3) . .
C24 N12 C23 116(4) . .
C24 N12 Cu4 123(3) . .
C23 N12 Cu4 120(3) . .
Si1 O1 W4 124(3) . .
Si1 O1 W1 117(3) . .
W4 O1 W1 101(2) . .
Si1 O1 W3 114(3) . 2_566
W4 O1 W3 99(2) . 2_566
W1 O1 W3 95.4(19) . 2_566
Si1 O2 O2' 58(3) . .
Si1 O2 W6 129(3) . .
O2' O2 W6 70(3) . .
Si1 O2 W3 118(3) . .
O2' O2 W3 135(4) . .
W6 O2 W3 96.4(19) . .
Si1 O2 W2 118(3) . .
O2' O2 W2 131(3) . .
W6 O2 W2 96(2) . .
W3 O2 W2 92.1(18) . .
Si1 O1' W5 128(3) . .
Si1 O1' W1 118(3) . .
W5 O1' W1 99(2) . .
Si1 O1' W2 115(3) . .
W5 O1' W2 98(2) . .
W1 O1' W2 92.8(19) . .
Si1 O2' O2 60(3) . .
Si1 O2' W6 128(3) . .
O2 O2' W6 68(3) . .
Si1 O2' W4 122(3) . .
O2 O2' W4 136(4) . .
W6 O2' W4 96(2) . .
Si1 O2' W5 117(3) . 2_566
O2 O2' W5 129(3) . 2_566
W6 O2' W5 94(2) . 2_566
W4 O2' W5 91.6(19) . 2_566
W3 O3 W6 143(2) . .
W1 O5 W3 136.0(17) . 2_566
W6 O6 W2 137.2(18) . .
W1 O7 W2 133.5(16) . .
W1 O8 W4 138.1(17) . .
W5 O9 W4 137.0(16) 2_566 .
W2 O11 W5 132.6(16) . .
W3 O12 W2 134.0(16) . .
W4 O13 W6 137.4(17) . .
W5 O17 W1 137.2(16) . .
W5 O18 W6 135.4(17) 2_566 .
W4 O19 W3 139.5(19) . 2_566
Si2 O21 W8 123(3) . 2_777
Si2 O21 W7 117(3) . 2_777
W8 O21 W7 98(2) 2_777 2_777
Si2 O21 W9 118(3) . .
W8 O21 W9 99(2) 2_777 .
W7 O21 W9 95.7(19) 2_777 .
Si2 O22 O22' 59(2) . .
Si2 O22 O21' 60(2) . 2_777
O22' O22 O21' 101(4) . 2_777
Si2 O22 W11 125(3) . 2_777
O22' O22 W11 135(3) . 2_777
O21' O22 W11 65(2) 2_777 2_777
Si2 O22 W7 123(3) . 2_777
O22' O22 W7 125(3) . 2_777
O21' O22 W7 129(3) 2_777 2_777
W11 O22 W7 91.8(17) 2_777 2_777
Si2 O22 W12 124(3) . 2_777
O22' O22 W12 65(2) . 2_777
O21' O22 W12 131(3) 2_777 2_777
W11 O22 W12 91.6(17) 2_777 2_777
W7 O22 W12 91.8(18) 2_777 2_777
Si2 O21' O22 52(2) . 2_777
Si2 O21' W10 123(3) . 2_777
O22 O21' W10 138(3) 2_777 2_777
Si2 O21' W11 123(3) . .
O22 O21' W11 72(2) 2_777 .
W10 O21' W11 97.7(19) 2_777 .
Si2 O21' W8 117(3) . 2_777
O22 O21' W8 127(3) 2_777 2_777
W10 O21' W8 94.4(19) 2_777 2_777
W11 O21' W8 94.2(18) . 2_777
Si2 O22' O22 53(2) . .
Si2 O22' W12 126(3) . 2_777
O22 O22' W12 73(2) . 2_777
Si2 O22' W10 123(3) . 2_777
O22 O22' W10 136(3) . 2_777
W12 O22' W10 97(2) 2_777 2_777
Si2 O22' W9 117(3) . 2_777
O22 O22' W9 130(3) . 2_777
W12 O22' W9 93.6(18) 2_777 2_777
W10 O22' W9 92.8(18) 2_777 2_777
W8 O23 W9 135.3(18) . 2_777
W8 O24 W11 137.2(17) . 2_777
W7 O26 Cu1 139.4(16) . .
W9 O27 W7 136.8(18) . 2_777
W7 O28 W8 136.3(18) . .
W7 O29 W11 136.0(16) . .
W7 O31 W12 137.0(16) . .
W10 O32 W12 139.5(16) . .
W10 O33 W8 134.4(16) . .
W9 O36 W10 138.3(16) . .
W10 O37 W11 140.4(17) . 2_777
W9 O39 W12 138.6(16) . .
W11 O40 W12 133.3(16) . .
N1 C1 C2 121(4) . .
N1 C1 H1 119.6 . .
C2 C1 H1 119.6 . .
N2 C2 C1 113(4) . .
N2 C2 H2 123.4 . .
C1 C2 H2 123.4 . .
N2 C3 C4 126(5) . .
N2 C3 H3 117.1 . .
C4 C3 H3 117.1 . .
N1 C4 C3 118(5) . .
N1 C4 H4 121.2 . .
C3 C4 H4 121.2 . .
C6 C5 N3 122(5) . .
C6 C5 H5 119.1 . .
N3 C5 H5 119.1 . .
N4 C6 C5 124(5) . .
N4 C6 H6 117.9 . .
C5 C6 H6 117.9 . .
N4 C7 C8 121(5) . .
N4 C7 H7 119.6 . .
C8 C7 H7 119.6 . .
N3 C8 C7 115(4) . .
N3 C8 H8 122.6 . .
C7 C8 H8 122.6 . .
N5 C9 C10 121(4) . .
N5 C9 H9 119.5 . .
C10 C9 H9 119.5 . .
N6 C10 C9 126(4) . .
N6 C10 H10 116.8 . .
C9 C10 H10 116.8 . .
C12 C11 N5 123(4) . .
C12 C11 H11 118.5 . .
N5 C11 H11 118.5 . .
C11 C12 N6 124(4) . .
C11 C12 H12 118.2 . .
N6 C12 H12 118.2 . .
N7 C13 C14 133(5) . .
N7 C13 H13 113.7 . .
C14 C13 H13 113.7 . .
C13 C14 N8 115(4) . .
C13 C14 H14 122.4 . .
N8 C14 H14 122.4 . .
N8 C15 C16 121(4) . .
N8 C15 H15 119.4 . .
C16 C15 H15 119.4 . .
N7 C16 C15 118(4) . .
N7 C16 H16 121.0 . .
C15 C16 H16 121.0 . .
N9 C17 C20 124(5) . 1_655
N9 C17 H17 117.8 . .
C20 C17 H17 117.8 1_655 .
N9 C18 C19 123(5) . 1_655
N9 C18 H18 118.5 . .
C19 C18 H18 118.5 1_655 .
N10 C19 C18 120(5) . 1_455
N10 C19 H19 120.2 . .
C18 C19 H19 120.2 1_455 .
N10 C20 C17 123(4) . 1_455
N10 C20 H20 118.3 . .
C17 C20 H20 118.3 1_455 .
N11 C21 C24 125(4) . 1_655
N11 C21 H21 117.7 . .
C24 C21 H21 117.7 1_655 .
C23 C22 N11 123(4) 1_655 .
C23 C22 H22 118.5 1_655 .
N11 C22 H22 118.5 . .
C22 C23 N12 121(4) 1_455 .
C22 C23 H23 119.7 1_455 .
N12 C23 H23 119.7 . .
N12 C24 C21 118(4) . 1_455
N12 C24 H24 121.2 . .
C21 C24 H24 121.2 1_455 .

loop_
_geom_bond_atom_site_label_1
_geom_bond_atom_site_label_2
_geom_bond_distance
_geom_bond_site_symmetry_2
W1 O4 1.64(3) .
W1 O5 1.87(3) .
W1 O8 1.87(3) .
W1 O7 1.91(3) .
W1 O17 1.94(3) .
W1 O1 2.36(6) .
W1 O1' 2.42(5) .
W2 O15 1.67(2) .
W2 O11 1.91(3) .
W2 O6 1.91(3) .
W2 O12 1.92(3) .
W2 O7 1.93(3) .
W2 O2 2.45(6) .
W2 O1' 2.45(5) .
W3 O10 1.68(3) .
W3 O3 1.74(3) .
W3 O19 1.89(3) 2_566
W3 O12 1.90(3) .
W3 O5 1.93(3) 2_566
W3 O1 2.41(5) 2_566
W3 O2 2.44(5) .
W4 O16 1.65(3) .
W4 O19 1.87(3) .
W4 O13 1.89(3) .
W4 O9 1.92(3) .
W4 O8 1.92(3) .
W4 O1 2.22(6) .
W4 O2' 2.41(5) .
W5 O14 1.61(3) .
W5 O17 1.86(3) .
W5 O9 1.87(3) 2_566
W5 O18 1.90(3) 2_566
W5 O11 1.95(3) .
W5 O1' 2.23(6) .
W5 O2' 2.50(6) 2_566
W6 O20 1.71(3) .
W6 O6 1.88(3) .
W6 O13 1.90(3) .
W6 O18 1.92(3) .
W6 O3 1.98(3) .
W6 O2 2.29(6) .
W6 O2' 2.33(5) .
W7 O26 1.68(3) .
W7 O31 1.86(3) .
W7 O29 1.88(3) .
W7 O28 1.90(3) .
W7 O27 1.91(3) 2_777
W7 O21 2.37(5) 2_777
W7 O22 2.46(5) 2_777
W8 O30 1.65(3) .
W8 O24 1.83(3) .
W8 O23 1.90(3) .
W8 O28 1.91(3) .
W8 O33 1.97(3) .
W8 O21 2.30(6) 2_777
W8 O21' 2.47(5) 2_777
W9 O35 1.63(2) .
W9 O36 1.86(3) .
W9 O27 1.87(3) .
W9 O39 1.88(3) .
W9 O23 1.93(3) 2_777
W9 O21 2.37(5) .
W9 O22' 2.50(5) 2_777
W10 O34 1.67(3) .
W10 O33 1.86(3) .
W10 O37 1.88(3) .
W10 O32 1.88(3) .
W10 O36 1.92(3) .
W10 O21' 2.34(5) 2_777
W10 O22' 2.38(6) 2_777
W11 O25 1.63(3) .
W11 O37 1.88(3) 2_777
W11 O40 1.90(3) .
W11 O29 1.94(3) .
W11 O24 1.97(3) 2_777
W11 O21' 2.35(5) .
W11 O22 2.46(5) 2_777
W12 O38 1.66(3) .
W12 O32 1.89(3) .
W12 O39 1.89(3) .
W12 O31 1.94(3) .
W12 O40 1.95(3) .
W12 O22' 2.34(5) 2_777
W12 O22 2.47(5) 2_777
Cu1 N9 1.96(4) .
Cu1 N1 1.96(3) .
Cu1 O26 2.21(3) .
Cu1 Cl1 2.551(13) 1_566
Cu2 N3 1.95(4) .
Cu2 N10 1.95(3) .
Cu2 N2 2.03(3) .
Cu3 N5 2.02(3) .
Cu3 N11 2.02(3) .
Cu3 N4 2.07(4) .
Cu3 Cl1 2.541(12) 2_665
Cu4 N7 1.96(4) .
Cu4 N6 1.98(3) .
Cu4 N12 1.98(4) .
Cu5 N8 1.86(4) .
Cu5 Cl1 2.135(12) .
Si1 O2' 1.60(6) .
Si1 O2' 1.60(6) 2_566
Si1 O2 1.63(5) .
Si1 O2 1.63(5) 2_566
Si1 O1' 1.69(6) 2_566
Si1 O1' 1.69(6) .
Si1 O1 1.77(5) .
Si1 O1 1.77(5) 2_566
Si2 O22 1.50(5) 2_777
Si2 O22 1.50(5) .
Si2 O22' 1.61(5) .
Si2 O22' 1.61(5) 2_777
Si2 O21' 1.65(5) .
Si2 O21' 1.65(5) 2_777
Si2 O21 1.72(6) 2_777
Si2 O21 1.72(6) .
Cl1 Cu3 2.541(12) 2_665
Cl1 Cu1 2.551(13) 1_544
N1 C4 1.31(6) .
N1 C1 1.32(6) .
N2 C3 1.28(6) .
N2 C2 1.36(6) .
N3 C8 1.38(6) .
N3 C5 1.38(6) .
N4 C6 1.17(6) .
N4 C7 1.29(6) .
N5 C11 1.34(5) .
N5 C9 1.34(5) .
N6 C10 1.30(5) .
N6 C12 1.42(6) .
N7 C13 1.24(6) .
N7 C16 1.29(6) .
N8 C15 1.36(6) .
N8 C14 1.45(5) .
N9 C17 1.22(6) .
N9 C18 1.35(6) .
N10 C20 1.25(5) .
N10 C19 1.35(6) .
N11 C21 1.26(5) .
N11 C22 1.34(5) .
N12 C24 1.32(6) .
N12 C23 1.46(6) .
O1 W3 2.41(5) 2_566
O2 O2' 1.66(8) .
O2' W5 2.50(6) 2_566
O5 W3 1.93(3) 2_566
O9 W5 1.87(3) 2_566
O18 W5 1.90(3) 2_566
O19 W3 1.89(3) 2_566
O21 W8 2.30(6) 2_777
O21 W7 2.37(5) 2_777
O22 O22' 1.73(7) .
O22 O21' 1.78(8) 2_777
O22 W11 2.46(5) 2_777
O22 W7 2.46(5) 2_777
O22 W12 2.47(5) 2_777
O21' O22 1.78(8) 2_777
O21' W10 2.34(5) 2_777
O21' W8 2.47(5) 2_777
O22' W12 2.34(5) 2_777
O22' W10 2.38(6) 2_777
O22' W9 2.50(5) 2_777
O23 W9 1.93(3) 2_777
O24 W11 1.97(3) 2_777
O27 W7 1.91(3) 2_777
O37 W11 1.88(3) 2_777
C1 C2 1.50(5) .
C1 H1 0.9300 .
C2 H2 0.9300 .
C3 C4 1.36(6) .
C3 H3 0.9300 .
C4 H4 0.9300 .
C5 C6 1.36(6) .
C5 H5 0.9300 .
C6 H6 0.9300 .
C7 C8 1.52(6) .
C7 H7 0.9300 .
C8 H8 0.9300 .
C9 C10 1.37(6) .
C9 H9 0.9300 .
C10 H10 0.9300 .
C11 C12 1.32(6) .
C11 H11 0.9300 .
C12 H12 0.9300 .
C13 C14 1.39(6) .
C13 H13 0.9300 .
C14 H14 0.9300 .
C15 C16 1.56(6) .
C15 H15 0.9300 .
C16 H16 0.9300 .
C17 C20 1.48(6) 1_655
C17 H17 0.9300 .
C18 C19 1.45(7) 1_655
C18 H18 0.9300 .
C19 C18 1.45(7) 1_455
C19 H19 0.9300 .
C20 C17 1.48(6) 1_455
C20 H20 0.9300 .
C21 C24 1.45(6) 1_655
C21 H21 0.9300 .
C22 C23 1.31(6) 1_655
C22 H22 0.9300 .
C23 C22 1.31(6) 1_455
C23 H23 0.9300 .
C24 C21 1.45(6) 1_455
C24 H24 0.9300 .
